data_7045994
loop_
_publ_author_name
'Ye, Cai-Ping'
'Xu, Gan'
'Wang, Zheng'
'Han, Jie'
'Xue, Lian'
'Cao, Fu-Yu'
'Zhang, Qi'
'Yang, Lin-Feng'
'Lin, Li-Zhou'
'Chen, Xu-Dong'

_publ_section_title
;
 Design and synthesis of functionalized coordination polymers as
 recyclable heterogeneous photocatalysts.
;
_journal_issue 18
_journal_name_full 'Dalton transactions (Cambridge, England : 2003)'
_journal_page_first 6470
_journal_page_last 6478
_journal_paper_doi 10.1039/c8dt00902c
_journal_volume 47
_journal_year 2018
_chemical_formula_moiety 'C35 H29 Cu2 N O18, 4(H2 O)'
_chemical_formula_sum 'C35 H37 Cu2 N O22'
_chemical_formula_weight 950.73
_space_group_crystal_system monoclinic
_space_group_IT_number 14
_space_group_name_Hall '-P 2ybc'
_space_group_name_H-M_alt 'P 1 21/c 1'
_symmetry_space_group_name_Hall '-P 2ybc'
_symmetry_space_group_name_H-M 'P 1 21/c 1'
_atom_sites_solution_hydrogens mixed
_atom_sites_solution_primary direct
_audit_creation_date 2018-02-02
_audit_creation_method
;
Olex2 1.2
(compiled 2017.08.10 svn.r3458 for OlexSys, GUI svn.r5381)
;
_audit_update_record
;
2018-02-02 deposited with the CCDC.
2018-04-09 downloaded from the CCDC.
;
_cell_angle_alpha 90
_cell_angle_beta 96.302(2)
_cell_angle_gamma 90
_cell_formula_units_Z 4
_cell_length_a 6.6948(11)
_cell_length_b 21.754(4)
_cell_length_c 26.573(4)
_cell_measurement_reflns_used 5954
_cell_measurement_temperature 296.15
_cell_measurement_theta_max 25.748
_cell_measurement_theta_min 2.495
_cell_volume 3846.7(11)
_computing_cell_refinement 'SAINT v8.37A (Bruker, 2015)'
_computing_data_reduction 'SAINT v8.37A (Bruker, 2015)'
_computing_molecular_graphics 'Olex2 (Dolomanov et al., 2009)'
_computing_publication_material 'Olex2 (Dolomanov et al., 2009)'
_computing_structure_refinement 'ShelXL (Sheldrick, 2015)'
_computing_structure_solution 'SIR2004 (Burla et al., 2007)'
_diffrn_ambient_temperature 296.15
_diffrn_measured_fraction_theta_full 1.000
_diffrn_measured_fraction_theta_max 0.994
_diffrn_measurement_device_type 'CCD area detector'
_diffrn_measurement_method 'phi and omega scans'
_diffrn_radiation_monochromator graphite
_diffrn_radiation_type MoK\a
_diffrn_radiation_wavelength 0.71073
_diffrn_reflns_av_R_equivalents 0.0569
_diffrn_reflns_av_unetI/netI 0.0566
_diffrn_reflns_Laue_measured_fraction_full 1.000
_diffrn_reflns_Laue_measured_fraction_max 0.994
_diffrn_reflns_limit_h_max 8
_diffrn_reflns_limit_h_min -7
_diffrn_reflns_limit_k_max 26
_diffrn_reflns_limit_k_min -26
_diffrn_reflns_limit_l_max 26
_diffrn_reflns_limit_l_min -32
_diffrn_reflns_number 35362
_diffrn_reflns_point_group_measured_fraction_full 1.000
_diffrn_reflns_point_group_measured_fraction_max 0.994
_diffrn_reflns_theta_full 25.242
_diffrn_reflns_theta_max 25.801
_diffrn_reflns_theta_min 1.804
_exptl_absorpt_coefficient_mu 1.198
_exptl_absorpt_correction_T_max 0.7452
_exptl_absorpt_correction_T_min 0.5657
_exptl_absorpt_correction_type multi-scan
_exptl_absorpt_process_details
;
SADABS-2016/2 (Bruker,2016/2) was used for absorption correction.
wR2(int) was 0.0801 before and 0.0472 after correction.
The Ratio of minimum to maximum transmission is 0.7591.
The \l/2 correction factor is Not present.
;
_exptl_crystal_colour 'clear greenish green'
_exptl_crystal_colour_lustre clear
_exptl_crystal_colour_modifier greenish
_exptl_crystal_colour_primary green
_exptl_crystal_density_diffrn 1.642
_exptl_crystal_description block
_exptl_crystal_F_000 1952
_exptl_crystal_size_max 0.03
_exptl_crystal_size_mid 0.03
_exptl_crystal_size_min 0.01
_refine_diff_density_max 1.046
_refine_diff_density_min -1.045
_refine_diff_density_rms 0.094
_refine_ls_extinction_method none
_refine_ls_goodness_of_fit_ref 1.123
_refine_ls_hydrogen_treatment mixed
_refine_ls_matrix_type full
_refine_ls_number_parameters 547
_refine_ls_number_reflns 7358
_refine_ls_number_restraints 900
_refine_ls_restrained_S_all 1.091
_refine_ls_R_factor_all 0.1391
_refine_ls_R_factor_gt 0.0718
_refine_ls_shift/su_max 0.001
_refine_ls_shift/su_mean 0.000
_refine_ls_structure_factor_coef Fsqd
_refine_ls_weighting_details 'w=1/[\s^2^(Fo^2^)+(0.0429P)^2^+12.9288P] where P=(Fo^2^+2Fc^2^)/3'
_refine_ls_weighting_scheme calc
_refine_ls_wR_factor_gt 0.1368
_refine_ls_wR_factor_ref 0.1602
_reflns_Friedel_coverage 0.000
_reflns_number_gt 4097
_reflns_number_total 7358
_reflns_threshold_expression 'I > 2\s(I)'
_cod_data_source_file c8dt00902c2.cif
_cod_data_source_block ycp84_sx_sx
_cod_depositor_comments 'Adding full bibliography for 7045991--7045995.cif.'
_cod_database_code 7045994
_shelx_shelxl_version_number 2016/4
_shelx_space_group_comment
;
The symmetry employed for this shelxl refinement is uniquely defined
by the following loop, which should always be used as a source of
symmetry information in preference to the above space-group names.
They are only intended as comments.
;
_shelx_estimated_absorpt_t_max 0.988
_shelx_estimated_absorpt_t_min 0.965
_olex2_refinement_description
;
1. Fixed Uiso
 At 1.2 times of:
  All C(H) groups, All C(H,H,H) groups
 At 1.5 times of:
  All O(H,H) groups
2. Rigid bond restraints
 C17, C32, O11, O12
 with sigma for 1-2 distances of 0.01 and sigma for 1-3 distances of 0.01
3. Uiso/Uaniso restraints and constraints
C1 \\sim C2 \\sim C3 \\sim C4 \\sim C5 \\sim C6 \\sim C7 \\sim C8 \\sim C9
\\sim C10 \\sim C11 \\sim C12 \\sim C13 \\sim C14 \\sim C15 \\sim C16 \\sim C17
\\sim C18 \\sim C19 \\sim C20 \\sim C21 \\sim C22 \\sim C23 \\sim C24 \\sim C25
\\sim C26 \\sim C27 \\sim C28 \\sim C29 \\sim C30 \\sim C31 \\sim C32 \\sim C33
\\sim C34 \\sim C35: within 3.8A with sigma of 0.01 and sigma for terminal
atoms of 0.02
All non-hydrogen atoms have similar U: within 1.7A with sigma of 0.02 and sigma
for terminal atoms of 0.04
Uanis(O12) \\sim Ueq: with sigma of 0.01 and sigma for terminal atoms of 0.01
4.a Riding coordinates:
 O13(H13A,H13B), O14(H14A,H14B), O16(H16A,H16B), O17(H17A,H17B), O18(H18A,
 H18B), O19(H19A,H19B), O20(H20A,H20B), O21(H21A,H21B), O22(H22A,H22B)
4.b Aromatic/amide H refined with riding coordinates:
 C2(H2), C3(H3), C5(H5), C6(H6), C7(H7), C8(H8), C18(H18), C19(H19), C21(H21),
 C22(H22), C23(H23), C24(H24)
4.c Idealised Me refined as rotating group:
 C34(H34A,H34B,H34C), C35(H35A,H35B,H35C)
;
_olex2_submission_special_instructions 'No special instructions were received'

loop_
_space_group_symop_operation_xyz
'x, y, z'
'-x, y+1/2, -z+1/2'
'-x, -y, -z'
'x, -y-1/2, z-1/2'

loop_
_atom_site_label
_atom_site_type_symbol
_atom_site_fract_x
_atom_site_fract_y
_atom_site_fract_z
_atom_site_U_iso_or_equiv
_atom_site_adp_type
_atom_site_occupancy
_atom_site_site_symmetry_order
_atom_site_calc_flag
_atom_site_refinement_flags_posn
_atom_site_refinement_flags_adp
Cu1 Cu 0.64569(9) 0.37475(4) 0.42139(2) 0.02222(19) Uani 1 1 d . U
Cu2 Cu 0.62717(9) 0.87566(4) 0.41040(2) 0.02025(19) Uani 1 1 d . U
C1 C 0.8062(9) 0.0619(3) 0.4091(3) 0.0215(12) Uani 1 1 d . U
C2 C 0.8259(11) 0.0918(3) 0.4551(3) 0.0272(12) Uani 1 1 d . U
H2 H 0.839101 0.068789 0.484794 0.033 Uiso 1 1 calc R .
C3 C 0.8265(11) 0.1560(3) 0.4581(3) 0.0277(13) Uani 1 1 d . U
H3 H 0.833107 0.175361 0.489419 0.033 Uiso 1 1 calc R .
C4 C 0.8173(9) 0.1906(2) 0.4138(2) 0.0182(12) Uani 1 1 d . U
C5 C 0.7424(10) 0.1994(3) 0.2250(3) 0.0358(14) Uani 1 1 d . U
H5 H 0.743958 0.242129 0.226468 0.043 Uiso 1 1 calc R .
C6 C 0.7214(10) 0.1703(3) 0.1781(3) 0.0399(15) Uani 1 1 d . U
H6 H 0.704026 0.193080 0.148380 0.048 Uiso 1 1 calc R .
C7 C 0.7267(10) 0.1064(3) 0.1766(3) 0.0392(15) Uani 1 1 d . U
H7 H 0.717651 0.086782 0.145325 0.047 Uiso 1 1 calc R .
C8 C 0.7451(10) 0.0714(3) 0.2200(3) 0.0337(14) Uani 1 1 d . U
H8 H 0.742033 0.028760 0.217877 0.040 Uiso 1 1 calc R .
C9 C 0.7865(10) 0.0634(3) 0.3146(3) 0.0251(11) Uani 1 1 d . U
C10 C 0.7873(10) 0.1974(3) 0.3190(3) 0.0258(11) Uani 1 1 d . U
C11 C 0.7612(10) 0.1658(3) 0.2696(3) 0.0283(12) Uani 1 1 d . U
C12 C 0.7685(10) 0.1007(3) 0.2676(3) 0.0261(12) Uani 1 1 d . U
C13 C 0.7976(9) 0.0954(2) 0.3638(3) 0.0179(11) Uani 1 1 d . U
C14 C 0.8016(9) 0.1610(3) 0.3672(3) 0.0206(11) Uani 1 1 d . U
C15 C 0.8035(10) 0.2606(3) 0.4187(3) 0.0254(14) Uani 1 1 d . U
C16 C 0.8216(9) -0.0079(3) 0.4121(2) 0.0187(12) Uani 1 1 d . U
C17 C 0.8063(9) 0.5603(3) 0.4111(3) 0.0217(12) Uani 1 1 d . U
C18 C 0.8280(10) 0.5947(3) 0.4548(3) 0.0241(12) Uani 1 1 d . U
H18 H 0.847013 0.574942 0.486040 0.029 Uiso 1 1 calc R .
C19 C 0.8219(10) 0.6587(3) 0.4530(3) 0.0259(12) Uani 1 1 d . U
H19 H 0.828012 0.681240 0.482822 0.031 Uiso 1 1 calc R .
C20 C 0.8065(9) 0.6889(2) 0.4065(2) 0.0177(12) Uani 1 1 d . U
C21 C 0.7331(10) 0.6769(3) 0.2173(3) 0.0311(13) Uani 1 1 d . U
H21 H 0.738461 0.719612 0.215866 0.037 Uiso 1 1 calc R .
C22 C 0.7105(10) 0.6431(3) 0.1724(3) 0.0352(14) Uani 1 1 d . U
H22 H 0.696855 0.662498 0.140966 0.042 Uiso 1 1 calc R .
C23 C 0.7091(10) 0.5794(3) 0.1764(3) 0.0369(14) Uani 1 1 d . U
H23 H 0.696770 0.555995 0.146949 0.044 Uiso 1 1 calc R .
C24 C 0.7251(10) 0.5501(3) 0.2219(3) 0.0303(13) Uani 1 1 d . U
H24 H 0.718828 0.507387 0.223043 0.036 Uiso 1 1 calc R .
C25 C 0.7724(9) 0.5517(3) 0.3166(3) 0.0229(11) Uani 1 1 d . U
C26 C 0.7724(10) 0.6859(3) 0.3113(2) 0.0235(11) Uani 1 1 d . U
C27 C 0.7478(9) 0.6482(3) 0.2639(3) 0.0244(12) Uani 1 1 d . U
C28 C 0.7509(10) 0.5840(3) 0.2671(3) 0.0244(12) Uani 1 1 d . U
C29 C 0.7891(9) 0.5891(2) 0.3635(2) 0.0168(11) Uani 1 1 d . U
C30 C 0.7887(9) 0.6542(3) 0.3621(3) 0.0200(11) Uani 1 1 d . U
C31 C 0.7949(9) 0.7593(3) 0.4077(2) 0.0181(12) Uani 1 1 d . U
C32 C 0.8260(9) 0.4909(2) 0.4182(2) 0.0170(12) Uani 1 1 d . U
C33 C 0.7959(11) 0.8760(3) 0.3194(3) 0.0351(14) Uani 1 1 d . U
H33 H 0.912(9) 0.875(3) 0.340(2) 0.026(15) Uiso 1 1 d . .
C34 C 1.0113(13) 0.8752(6) 0.2520(3) 0.078(2) Uani 1 1 d . U
H34A H 1.028307 0.911886 0.232812 0.093 Uiso 1 1 calc GR .
H34B H 1.021716 0.839890 0.230715 0.093 Uiso 1 1 calc GR .
H34C H 1.113764 0.873304 0.280174 0.093 Uiso 1 1 calc GR .
C35 C 0.6350(14) 0.8749(5) 0.2342(3) 0.078(2) Uani 1 1 d . U
H35A H 0.581282 0.833928 0.231881 0.093 Uiso 1 1 calc GR .
H35B H 0.668947 0.887563 0.201587 0.093 Uiso 1 1 calc GR .
H35C H 0.536502 0.902413 0.245175 0.093 Uiso 1 1 calc GR .
N1 N 0.8141(9) 0.8759(3) 0.2704(2) 0.0425(13) Uani 1 1 d . U
O1 O 0.7959(9) 0.25375(19) 0.32012(19) 0.0437(14) Uani 1 1 d . U
O2 O 0.7955(9) 0.0077(2) 0.3124(2) 0.0465(15) Uani 1 1 d . U
O3 O 0.6439(7) -0.03323(17) 0.41007(18) 0.0250(11) Uani 1 1 d . U
O4 O 0.9747(7) -0.03488(19) 0.4159(2) 0.0331(12) Uani 1 1 d . U
O5 O 0.9773(8) 0.28809(19) 0.4286(2) 0.0410(14) Uani 1 1 d . U
O6 O 0.6390(7) 0.28488(17) 0.41893(17) 0.0261(11) Uani 1 1 d . U
O7 O 0.7798(9) 0.49526(19) 0.31822(19) 0.0446(14) Uani 1 1 d . U
O8 O 0.7768(8) 0.74196(18) 0.30914(18) 0.0402(14) Uani 1 1 d . U
O9 O 0.9670(8) 0.78688(19) 0.4125(2) 0.0470(15) Uani 1 1 d . U
O10 O 0.6311(6) 0.78437(17) 0.41014(18) 0.0244(11) Uani 1 1 d . U
O11 O 0.6508(7) 0.46448(18) 0.41852(18) 0.0283(12) Uani 1 1 d . U
O12 O 0.9794(7) 0.46524(19) 0.4232(2) 0.0376(13) Uani 1 1 d . U
O13 O 0.7100(7) 0.3749(2) 0.35037(15) 0.0405(11) Uani 1 1 d . U
H13A H 0.815317 0.353103 0.347915 0.061 Uiso 1 1 d R .
H13B H 0.744507 0.411403 0.342205 0.061 Uiso 1 1 d R .
O14 O 0.6222(7) 0.3755(2) 0.49215(16) 0.0482(12) Uani 1 1 d . U
H14A H 0.641050 0.340375 0.506836 0.072 Uiso 1 1 d R .
H14B H 0.697670 0.400715 0.510476 0.072 Uiso 1 1 d R .
O15 O 0.6363(6) 0.8762(2) 0.33764(15) 0.0340(9) Uani 1 1 d . U
O16 O 0.2755(6) 0.8748(2) 0.39757(19) 0.0509(13) Uani 1 1 d . U
H16A H 0.229206 0.911641 0.398131 0.076 Uiso 1 1 d R .
H16B H 0.230136 0.857231 0.422901 0.076 Uiso 1 1 d R .
O17 O 0.6396(8) 0.8774(2) 0.48313(16) 0.0513(13) Uani 1 1 d . U
H17A H 0.741573 0.897742 0.496586 0.077 Uiso 1 1 d R .
H17B H 0.662233 0.841132 0.495426 0.077 Uiso 1 1 d R .
O18 O 0.6747(8) 0.7831(2) 0.5480(2) 0.0595(18) Uani 1 1 d . U
H18A H 0.779236 0.759836 0.549918 0.089 Uiso 1 1 d R .
H18B H 0.584516 0.761096 0.560098 0.089 Uiso 1 1 d R .
O19 O 0.6808(8) 0.9737(2) 0.5437(2) 0.0458(14) Uani 1 1 d . U
H19A H 0.569249 0.991160 0.548728 0.069 Uiso 1 1 d R .
H19B H 0.775089 0.987100 0.565438 0.069 Uiso 1 1 d R .
O20 O 0.6783(8) 0.4671(2) 0.5547(2) 0.0559(17) Uani 1 1 d . U
H20A H 0.598030 0.488649 0.543656 0.084 Uiso 1 1 d R .
H20B H 0.782230 0.482879 0.574116 0.084 Uiso 1 1 d R .
O21 O 0.6806(8) 0.2737(2) 0.5480(2) 0.0524(16) Uani 1 1 d . U
H21A H 0.798633 0.258868 0.556430 0.079 Uiso 1 1 d R .
H21B H 0.595453 0.255708 0.564920 0.079 Uiso 1 1 d R .
O22 O 0.2823(6) 0.3734(2) 0.39714(18) 0.0476(12) Uani 1 1 d . U
H22A H 0.218946 0.353512 0.418467 0.071 Uiso 1 1 d R .
H22B H 0.222816 0.408412 0.394057 0.071 Uiso 1 1 d R .

loop_
_atom_site_aniso_label
_atom_site_aniso_U_11
_atom_site_aniso_U_22
_atom_site_aniso_U_33
_atom_site_aniso_U_23
_atom_site_aniso_U_13
_atom_site_aniso_U_12
Cu1 0.0264(4) 0.0110(3) 0.0299(4) 0.0020(4) 0.0062(3) 0.0009(3)
Cu2 0.0259(4) 0.0114(3) 0.0241(4) 0.0012(4) 0.0056(3) 0.0007(3)
C1 0.025(3) 0.015(2) 0.025(3) 0.005(2) 0.003(2) 0.005(2)
C2 0.038(3) 0.019(2) 0.025(3) 0.007(2) 0.002(2) 0.000(2)
C3 0.038(3) 0.018(2) 0.027(3) 0.001(2) 0.007(2) -0.001(2)
C4 0.019(2) 0.011(2) 0.025(3) 0.003(2) 0.006(2) 0.003(2)
C5 0.030(3) 0.048(3) 0.030(3) 0.008(3) 0.007(2) 0.000(3)
C6 0.029(3) 0.060(3) 0.031(3) 0.011(3) 0.006(3) 0.002(3)
C7 0.029(3) 0.060(3) 0.028(3) -0.008(3) 0.002(2) -0.001(3)
C8 0.027(3) 0.046(3) 0.029(3) -0.003(2) 0.004(2) 0.002(2)
C9 0.026(2) 0.025(2) 0.026(2) -0.001(2) 0.006(2) -0.001(2)
C10 0.025(2) 0.025(2) 0.028(2) 0.006(2) 0.006(2) 0.001(2)
C11 0.023(2) 0.036(2) 0.027(3) 0.008(2) 0.008(2) 0.006(2)
C12 0.020(2) 0.033(2) 0.025(3) -0.002(2) 0.002(2) -0.001(2)
C13 0.018(2) 0.013(2) 0.023(2) 0.0032(19) 0.005(2) 0.0014(19)
C14 0.020(2) 0.017(2) 0.026(3) 0.005(2) 0.005(2) 0.000(2)
C15 0.034(3) 0.017(2) 0.028(3) 0.002(2) 0.013(3) -0.004(2)
C16 0.021(3) 0.014(2) 0.021(3) 0.002(2) 0.005(2) -0.010(2)
C17 0.022(2) 0.017(2) 0.025(3) 0.004(2) 0.002(2) 0.004(2)
C18 0.031(3) 0.016(2) 0.024(3) 0.006(2) 0.000(2) -0.002(2)
C19 0.033(3) 0.019(2) 0.026(3) 0.000(2) 0.003(2) -0.002(2)
C20 0.017(2) 0.012(2) 0.025(3) 0.004(2) 0.005(2) 0.004(2)
C21 0.028(3) 0.038(3) 0.028(3) 0.003(2) 0.004(2) 0.004(2)
C22 0.029(3) 0.052(3) 0.025(3) 0.004(2) 0.004(2) 0.002(2)
C23 0.031(3) 0.052(3) 0.027(3) -0.007(3) 0.002(3) 0.003(3)
C24 0.027(3) 0.035(3) 0.028(3) -0.007(2) 0.001(2) 0.002(2)
C25 0.024(2) 0.021(2) 0.025(2) 0.000(2) 0.006(2) -0.003(2)
C26 0.024(2) 0.021(2) 0.026(2) 0.003(2) 0.004(2) 0.0020(19)
C27 0.021(2) 0.029(2) 0.024(3) 0.001(2) 0.005(2) -0.004(2)
C28 0.022(2) 0.028(2) 0.023(3) -0.003(2) 0.004(2) 0.002(2)
C29 0.016(2) 0.013(2) 0.021(2) 0.0007(19) 0.004(2) -0.0019(19)
C30 0.019(2) 0.017(2) 0.025(3) 0.003(2) 0.005(2) -0.001(2)
C31 0.018(3) 0.015(2) 0.019(3) 0.005(2) -0.006(2) -0.004(2)
C32 0.016(2) 0.014(2) 0.019(3) -0.001(2) -0.005(2) -0.006(2)
C33 0.044(4) 0.023(2) 0.038(4) -0.002(3) 0.003(3) -0.002(3)
C34 0.090(6) 0.074(5) 0.077(6) 0.001(4) 0.048(5) 0.002(5)
C35 0.099(6) 0.093(6) 0.038(5) 0.004(5) -0.002(4) 0.001(6)
N1 0.064(4) 0.032(3) 0.035(3) 0.001(3) 0.021(3) -0.003(3)
O1 0.077(4) 0.018(2) 0.039(3) 0.009(2) 0.019(3) 0.007(2)
O2 0.076(4) 0.024(2) 0.042(4) -0.010(2) 0.019(3) -0.002(3)
O3 0.028(3) 0.016(2) 0.032(3) -0.0005(18) 0.011(2) 0.0105(18)
O4 0.018(2) 0.025(2) 0.055(3) 0.001(2) 0.001(2) 0.016(2)
O5 0.045(3) 0.015(2) 0.063(4) -0.006(2) 0.005(3) 0.001(2)
O6 0.032(3) 0.014(2) 0.035(3) 0.0019(18) 0.018(2) 0.0152(18)
O7 0.082(4) 0.016(2) 0.039(3) -0.004(2) 0.019(3) -0.002(2)
O8 0.073(4) 0.014(2) 0.034(3) 0.0066(19) 0.010(3) 0.005(2)
O9 0.037(3) 0.017(2) 0.086(4) 0.012(2) 0.002(3) 0.006(2)
O10 0.026(3) 0.0140(19) 0.034(3) 0.0013(18) 0.007(2) 0.0144(17)
O11 0.027(2) 0.015(2) 0.044(3) 0.0016(19) 0.008(2) 0.0116(18)
O12 0.019(2) 0.024(2) 0.067(4) -0.002(2) -0.005(2) 0.0151(19)
O13 0.057(3) 0.0215(18) 0.045(3) 0.002(2) 0.015(2) 0.002(3)
O14 0.091(4) 0.0169(18) 0.038(3) 0.000(2) 0.011(2) -0.006(3)
O15 0.040(2) 0.0264(19) 0.037(3) 0.005(2) 0.012(2) 0.005(2)
O16 0.030(2) 0.027(2) 0.097(4) 0.001(3) 0.012(2) 0.002(3)
O17 0.099(4) 0.0189(19) 0.037(3) 0.009(2) 0.009(3) -0.013(3)
O18 0.033(3) 0.054(3) 0.094(5) 0.041(3) 0.013(3) -0.003(3)
O19 0.033(3) 0.048(3) 0.055(4) -0.027(3) 0.001(3) -0.001(2)
O20 0.037(3) 0.040(3) 0.088(5) -0.031(3) -0.001(3) 0.001(2)
O21 0.033(3) 0.053(3) 0.072(4) 0.035(3) 0.009(3) -0.004(3)
O22 0.040(3) 0.031(2) 0.073(3) 0.003(3) 0.016(2) 0.001(3)

loop_
_atom_type_symbol
_atom_type_description
_atom_type_scat_dispersion_real
_atom_type_scat_dispersion_imag
_atom_type_scat_source
C C 0.0033 0.0016 'International Tables Vol C Tables 4.2.6.8 and 6.1.1.4'
H H 0.0000 0.0000 'International Tables Vol C Tables 4.2.6.8 and 6.1.1.4'
Cu Cu 0.3201 1.2651 'International Tables Vol C Tables 4.2.6.8 and 6.1.1.4'
N N 0.0061 0.0033 'International Tables Vol C Tables 4.2.6.8 and 6.1.1.4'
O O 0.0106 0.0060 'International Tables Vol C Tables 4.2.6.8 and 6.1.1.4'

loop_
_geom_angle_atom_site_label_1
_geom_angle_atom_site_label_2
_geom_angle_atom_site_label_3
_geom_angle
_geom_angle_site_symmetry_1
_geom_angle_site_symmetry_3
O6 Cu1 O13 88.65(19) . .
O6 Cu1 O22 87.75(18) . .
O11 Cu1 O6 175.88(16) . .
O11 Cu1 O13 87.4(2) . .
O11 Cu1 O22 91.30(18) . .
O13 Cu1 O22 93.61(17) . .
O14 Cu1 O6 92.1(2) . .
O14 Cu1 O11 92.0(2) . .
O14 Cu1 O13 172.2(2) . .
O14 Cu1 O22 94.17(19) . .
O3 Cu2 O10 175.94(15) 1_565 .
O3 Cu2 O16 93.63(18) 1_565 .
O10 Cu2 O16 90.30(18) . .
O15 Cu2 O3 88.9(2) . 1_565
O15 Cu2 O10 90.1(2) . .
O15 Cu2 O16 89.78(18) . .
O17 Cu2 O3 89.4(2) . 1_565
O17 Cu2 O10 91.4(2) . .
O17 Cu2 O15 175.5(2) . .
O17 Cu2 O16 94.5(2) . .
C2 C1 C13 120.5(6) . .
C2 C1 C16 115.1(6) . .
C13 C1 C16 123.9(6) . .
C1 C2 H2 119.3 . .
C1 C2 C3 121.3(7) . .
C3 C2 H2 119.3 . .
C2 C3 H3 120.2 . .
C4 C3 C2 119.6(8) . .
C4 C3 H3 120.2 . .
C3 C4 C15 117.7(6) . .
C14 C4 C3 119.6(6) . .
C14 C4 C15 122.4(6) . .
C6 C5 H5 119.5 . .
C11 C5 H5 119.5 . .
C11 C5 C6 121.0(7) . .
C5 C6 H6 120.6 . .
C7 C6 C5 118.8(7) . .
C7 C6 H6 120.6 . .
C6 C7 H7 119.1 . .
C8 C7 C6 121.9(7) . .
C8 C7 H7 119.1 . .
C7 C8 H8 120.2 . .
C7 C8 C12 119.6(6) . .
C12 C8 H8 120.2 . .
C13 C9 C12 118.7(5) . .
O2 C9 C12 120.3(6) . .
O2 C9 C13 121.0(6) . .
C11 C10 C14 120.3(5) . .
O1 C10 C11 119.2(6) . .
O1 C10 C14 120.5(6) . .
C5 C11 C10 120.3(6) . .
C5 C11 C12 119.7(7) . .
C12 C11 C10 119.8(6) . .
C8 C12 C9 120.0(6) . .
C8 C12 C11 118.9(7) . .
C11 C12 C9 121.0(7) . .
C1 C13 C9 120.6(5) . .
C1 C13 C14 117.7(7) . .
C14 C13 C9 121.7(6) . .
C4 C14 C10 120.5(5) . .
C4 C14 C13 121.3(7) . .
C13 C14 C10 118.2(6) . .
O5 C15 C4 114.3(6) . .
O6 C15 C4 119.5(6) . .
O6 C15 O5 125.6(6) . .
O3 C16 C1 111.2(5) . .
O4 C16 C1 123.8(6) . .
O4 C16 O3 125.0(5) . .
C18 C17 C29 120.5(6) . .
C18 C17 C32 115.8(6) . .
C29 C17 C32 123.4(6) . .
C17 C18 H18 119.6 . .
C17 C18 C19 120.9(7) . .
C19 C18 H18 119.6 . .
C18 C19 H19 119.9 . .
C20 C19 C18 120.2(7) . .
C20 C19 H19 119.9 . .
C19 C20 C30 119.0(6) . .
C19 C20 C31 116.9(6) . .
C30 C20 C31 123.9(6) . .
C22 C21 H21 119.4 . .
C27 C21 H21 119.4 . .
C27 C21 C22 121.2(6) . .
C21 C22 H22 121.3 . .
C23 C22 C21 117.4(7) . .
C23 C22 H22 121.3 . .
C22 C23 H23 118.8 . .
C24 C23 C22 122.4(7) . .
C24 C23 H23 118.8 . .
C23 C24 H24 119.9 . .
C23 C24 C28 120.3(6) . .
C28 C24 H24 119.9 . .
C29 C25 C28 118.4(5) . .
O7 C25 C28 120.2(6) . .
O7 C25 C29 121.4(6) . .
C27 C26 C30 119.4(5) . .
O8 C26 C27 120.6(6) . .
O8 C26 C30 120.0(6) . .
C21 C27 C26 119.7(6) . .
C21 C27 C28 120.5(7) . .
C28 C27 C26 119.7(6) . .
C24 C28 C25 120.0(6) . .
C27 C28 C24 118.2(7) . .
C27 C28 C25 121.8(6) . .
C17 C29 C25 120.1(5) . .
C17 C29 C30 118.0(7) . .
C30 C29 C25 121.9(6) . .
C20 C30 C26 119.9(5) . .
C20 C30 C29 121.3(7) . .
C29 C30 C26 118.7(6) . .
O9 C31 C20 114.8(5) . .
O10 C31 C20 119.4(5) . .
O10 C31 O9 125.2(5) . .
O11 C32 C17 111.8(5) . .
O12 C32 C17 123.5(5) . .
O12 C32 O11 124.7(5) . .
N1 C33 H33 115(4) . .
O15 C33 H33 120(4) . .
O15 C33 N1 124.8(6) . .
H34A C34 H34B 109.5 . .
H34A C34 H34C 109.5 . .
H34B C34 H34C 109.5 . .
N1 C34 H34A 109.5 . .
N1 C34 H34B 109.5 . .
N1 C34 H34C 109.5 . .
H35A C35 H35B 109.5 . .
H35A C35 H35C 109.5 . .
H35B C35 H35C 109.5 . .
N1 C35 H35A 109.5 . .
N1 C35 H35B 109.5 . .
N1 C35 H35C 109.5 . .
C33 N1 C34 121.1(6) . .
C33 N1 C35 119.6(6) . .
C35 N1 C34 119.3(6) . .
C16 O3 Cu2 118.2(4) . 1_545
C15 O6 Cu1 114.5(4) . .
C31 O10 Cu2 117.1(4) . .
C32 O11 Cu1 117.3(4) . .
Cu1 O13 H13A 109.7 . .
Cu1 O13 H13B 109.5 . .
H13A O13 H13B 104.2 . .
Cu1 O14 H14A 114.6 . .
Cu1 O14 H14B 117.2 . .
H14A O14 H14B 105.2 . .
C33 O15 Cu2 121.3(4) . .
Cu2 O16 H16A 110.4 . .
Cu2 O16 H16B 109.0 . .
H16A O16 H16B 104.1 . .
Cu2 O17 H17A 111.9 . .
Cu2 O17 H17B 110.5 . .
H17A O17 H17B 102.4 . .
H18A O18 H18B 104.5 . .
H19A O19 H19B 109.4 . .
H20A O20 H20B 118.0 . .
H21A O21 H21B 109.6 . .
Cu1 O22 H22A 112.3 . .
Cu1 O22 H22B 116.8 . .
H22A O22 H22B 104.5 . .

loop_
_geom_bond_atom_site_label_1
_geom_bond_atom_site_label_2
_geom_bond_distance
_geom_bond_site_symmetry_2
Cu1 O6 1.957(4) .
Cu1 O11 1.954(4) .
Cu1 O13 1.981(4) .
Cu1 O14 1.904(4) .
Cu1 O22 2.447(4) .
Cu2 O3 1.985(4) 1_565
Cu2 O10 1.986(4) .
Cu2 O15 1.941(4) .
Cu2 O16 2.342(4) .
Cu2 O17 1.926(4) .
C1 C2 1.378(9) .
C1 C13 1.402(9) .
C1 C16 1.524(8) .
C2 H2 0.9300 .
C2 C3 1.398(7) .
C3 H3 0.9300 .
C3 C4 1.393(9) .
C4 C14 1.390(9) .
C4 C15 1.531(8) .
C5 H5 0.9300 .
C5 C6 1.391(10) .
C5 C11 1.387(9) .
C6 H6 0.9300 .
C6 C7 1.391(10) .
C7 H7 0.9300 .
C7 C8 1.375(9) .
C8 H8 0.9300 .
C8 C12 1.411(9) .
C9 C12 1.481(9) .
C9 C13 1.476(9) .
C9 O2 1.216(7) .
C10 C11 1.475(9) .
C10 C14 1.501(9) .
C10 O1 1.228(7) .
C11 C12 1.419(8) .
C13 C14 1.430(6) .
C15 O5 1.310(8) .
C15 O6 1.222(8) .
C16 O3 1.307(7) .
C16 O4 1.175(7) .
C17 C18 1.376(9) .
C17 C29 1.407(9) .
C17 C32 1.524(8) .
C18 H18 0.9300 .
C18 C19 1.394(6) .
C19 H19 0.9300 .
C19 C20 1.393(9) .
C20 C30 1.396(9) .
C20 C31 1.533(7) .
C21 H21 0.9300 .
C21 C22 1.397(9) .
C21 C27 1.379(9) .
C22 H22 0.9300 .
C22 C23 1.391(9) .
C23 H23 0.9300 .
C23 C24 1.361(9) .
C24 H24 0.9300 .
C24 C28 1.404(9) .
C25 C28 1.484(9) .
C25 C29 1.482(9) .
C25 O7 1.228(7) .
C26 C27 1.498(9) .
C26 C30 1.510(9) .
C26 O8 1.220(7) .
C27 C28 1.400(8) .
C29 C30 1.415(6) .
C31 O9 1.293(7) .
C31 O10 1.233(7) .
C32 O11 1.307(7) .
C32 O12 1.164(7) .
C33 H33 0.89(6) .
C33 N1 1.321(8) .
C33 O15 1.220(7) .
C34 H34A 0.9600 .
C34 H34B 0.9600 .
C34 H34C 0.9600 .
C34 N1 1.458(9) .
C35 H35A 0.9600 .
C35 H35B 0.9600 .
C35 H35C 0.9600 .
C35 N1 1.453(9) .
O3 Cu2 1.985(4) 1_545
O13 H13A 0.8576 .
O13 H13B 0.8616 .
O14 H14A 0.8602 .
O14 H14B 0.8605 .
O16 H16A 0.8591 .
O16 H16B 0.8584 .
O17 H17A 0.8585 .
O17 H17B 0.8607 .
O18 H18A 0.8605 .
O18 H18B 0.8598 .
O19 H19A 0.8608 .
O19 H19B 0.8588 .
O20 H20A 0.7473 .
O20 H20B 0.8886 .
O21 H21A 0.8602 .
O21 H21B 0.8591 .
O22 H22A 0.8609 .
O22 H22B 0.8595 .
